data_7058370
loop_
_publ_author_name
'Chai, Kun'
'Cheng, Shichao'
'Li, Hongyi'
'Dai, Bin'

_publ_section_title
;
 Modulation of perovskite-related frameworks induced by alkaline earth
 metals in phosphate fluorides A2MPO4F (A = K, Rb; M = Ba, Ca)
;
_journal_issue 20
_journal_name_full 'New Journal of Chemistry'
_journal_page_first 7839
_journal_paper_doi 10.1039/C9NJ01051C
_journal_volume 43
_journal_year 2019
_chemical_formula_sum 'Ca F O4 P Rb2'
_chemical_formula_weight 324.99
_space_group_crystal_system orthorhombic
_space_group_IT_number 62
_space_group_name_Hall '-P 2ac 2n'
_space_group_name_H-M_alt 'P n m a'
_symmetry_space_group_name_Hall '-P 2ac 2n'
_symmetry_space_group_name_H-M 'P n m a'
_audit_creation_method SHELXL-2013
_audit_update_record
;
2019-02-16 deposited with the CCDC.    2019-04-08 downloaded from the CCDC.
;
_cell_angle_alpha 90
_cell_angle_beta 90
_cell_angle_gamma 90
_cell_formula_units_Z 4
_cell_length_a 12.895(9)
_cell_length_b 5.970(4)
_cell_length_c 7.436(5)
_cell_measurement_reflns_used 991
_cell_measurement_temperature 296(2)
_cell_measurement_theta_max 27.74
_cell_measurement_theta_min 4.18
_cell_volume 572.4(7)
_computing_structure_refinement 'SHELXL-2013 (Sheldrick, 2013)'
_diffrn_ambient_temperature 296(2)
_diffrn_measured_fraction_theta_full 0.996
_diffrn_measured_fraction_theta_max 0.996
_diffrn_measurement_device_type 'CCD area detector'
_diffrn_measurement_method 'phi and omega scans'
_diffrn_radiation_type MoK\a
_diffrn_radiation_wavelength 0.71073
_diffrn_reflns_av_R_equivalents 0.0353
_diffrn_reflns_av_unetI/netI 0.0285
_diffrn_reflns_Laue_measured_fraction_full 0.996
_diffrn_reflns_Laue_measured_fraction_max 0.996
_diffrn_reflns_limit_h_max 12
_diffrn_reflns_limit_h_min -16
_diffrn_reflns_limit_k_max 7
_diffrn_reflns_limit_k_min -7
_diffrn_reflns_limit_l_max 9
_diffrn_reflns_limit_l_min -8
_diffrn_reflns_number 3378
_diffrn_reflns_point_group_measured_fraction_full 0.996
_diffrn_reflns_point_group_measured_fraction_max 0.996
_diffrn_reflns_theta_full 25.242
_diffrn_reflns_theta_max 27.788
_diffrn_reflns_theta_min 3.160
_diffrn_source 'sealed tube'
_exptl_absorpt_coefficient_mu 18.226
_exptl_absorpt_correction_type none
_exptl_crystal_colour colorless
_exptl_crystal_density_diffrn 3.771
_exptl_crystal_density_meas 3.770
_exptl_crystal_density_method 'not measured'
_exptl_crystal_description block
_exptl_crystal_F_000 600
_refine_diff_density_max 1.016
_refine_diff_density_min -0.628
_refine_diff_density_rms 0.152
_refine_ls_extinction_coef 0.0053(4)
_refine_ls_extinction_expression Fc^*^=kFc[1+0.001xFc^2^\l^3^/sin(2\q)]^-1/4^
_refine_ls_extinction_method SHELXL
_refine_ls_goodness_of_fit_ref 1.010
_refine_ls_hydrogen_treatment undef
_refine_ls_matrix_type full
_refine_ls_number_parameters 53
_refine_ls_number_reflns 737
_refine_ls_number_restraints 0
_refine_ls_restrained_S_all 1.010
_refine_ls_R_factor_all 0.0293
_refine_ls_R_factor_gt 0.0218
_refine_ls_shift/su_max 0.000
_refine_ls_shift/su_mean 0.000
_refine_ls_structure_factor_coef Fsqd
_refine_ls_weighting_details
;
 w=1/[\s^2^(Fo^2^)+(0.0245P)^2^]
 where P=(Fo^2^+2Fc^2^)/3
;
_refine_ls_weighting_scheme calc
_refine_ls_wR_factor_gt 0.0468
_refine_ls_wR_factor_ref 0.0504
_reflns_Friedel_coverage 0.000
_reflns_number_gt 635
_reflns_number_total 737
_reflns_threshold_expression 'I > 2\s(I)'
_cod_data_source_file c9nj01051c2.cif
_cod_data_source_block 1
_cod_depositor_comments 'Adding full bibliography for 7058369--7058370.cif.'
_cod_database_code 7058370
_shelx_space_group_comment
;
The symmetry employed for this shelxl refinement is uniquely defined
by the following loop, which should always be used as a source of
symmetry information in preference to the above space-group names.
They are only intended as comments.
;
_shelxl_version_number 2013-2

loop_
_space_group_symop_operation_xyz
'x, y, z'
'-x+1/2, -y, z+1/2'
'-x, y+1/2, -z'
'x+1/2, -y+1/2, -z+1/2'
'-x, -y, -z'
'x-1/2, y, -z-1/2'
'x, -y-1/2, z'
'-x-1/2, y-1/2, z-1/2'

loop_
_atom_site_label
_atom_site_type_symbol
_atom_site_fract_x
_atom_site_fract_y
_atom_site_fract_z
_atom_site_U_iso_or_equiv
_atom_site_adp_type
_atom_site_occupancy
_atom_site_site_symmetry_order
_atom_site_calc_flag
_atom_site_refinement_flags_posn
_atom_site_refinement_flags_adp
_atom_site_refinement_flags_occupancy
Rb1 Rb 0.07626(3) 0.2500 0.70148(6) 0.01459(15) Uani 1 2 d S T P
Rb2 Rb 0.31204(3) 0.2500 0.48947(6) 0.01509(15) Uani 1 2 d S T P
P1 P 0.34141(9) 0.2500 0.98358(15) 0.0072(2) Uani 1 2 d S T P
Ca1 Ca 0.07383(6) 0.2500 0.20021(12) 0.0080(2) Uani 1 2 d S T P
F1 F 0.0000 0.0000 0.0000 0.0128(6) Uani 1 2 d S . P
O1 O 0.36490(16) 0.0403(3) 0.8712(3) 0.0152(5) Uani 1 1 d . . .
O2 O 0.4112(2) 0.2500 1.1513(5) 0.0158(7) Uani 1 2 d S T P
O3 O 0.2268(2) 0.2500 1.0371(4) 0.0151(7) Uani 1 2 d S T P

loop_
_atom_site_aniso_label
_atom_site_aniso_U_11
_atom_site_aniso_U_22
_atom_site_aniso_U_33
_atom_site_aniso_U_23
_atom_site_aniso_U_13
_atom_site_aniso_U_12
Rb1 0.0158(3) 0.0131(2) 0.0149(3) 0.000 0.00311(18) 0.000
Rb2 0.0105(2) 0.0136(2) 0.0212(3) 0.000 0.00145(19) 0.000
P1 0.0062(5) 0.0076(5) 0.0079(6) 0.000 0.0004(4) 0.000
Ca1 0.0080(4) 0.0078(4) 0.0082(5) 0.000 -0.0011(3) 0.000
F1 0.0139(13) 0.0127(13) 0.0119(14) -0.0015(10) -0.0027(11) -0.0015(10)
O1 0.0171(12) 0.0122(11) 0.0162(13) -0.0043(9) 0.0036(10) 0.0005(9)
O2 0.0178(17) 0.0193(16) 0.0104(16) 0.000 -0.0059(13) 0.000
O3 0.0107(17) 0.0148(16) 0.0198(19) 0.000 0.0035(13) 0.000

loop_
_atom_type_symbol
_atom_type_description
_atom_type_scat_dispersion_real
_atom_type_scat_dispersion_imag
_atom_type_scat_source
O O 0.0106 0.0060 'International Tables Vol C Tables 4.2.6.8 and 6.1.1.4'
F F 0.0171 0.0103 'International Tables Vol C Tables 4.2.6.8 and 6.1.1.4'
P P 0.1023 0.0942 'International Tables Vol C Tables 4.2.6.8 and 6.1.1.4'
Ca Ca 0.2262 0.3064 'International Tables Vol C Tables 4.2.6.8 and 6.1.1.4'
Rb Rb -0.9393 2.9676 'International Tables Vol C Tables 4.2.6.8 and 6.1.1.4'

loop_
_geom_angle_atom_site_label_1
_geom_angle_atom_site_label_2
_geom_angle_atom_site_label_3
_geom_angle
_geom_angle_site_symmetry_1
_geom_angle_site_symmetry_3
F1 Rb1 F1 63.16(5) 3_556 1_556
F1 Rb1 O2 129.34(7) 3_556 2_554
F1 Rb1 O2 66.17(7) 1_556 2_554
F1 Rb1 O2 66.17(7) 3_556 2_564
F1 Rb1 O2 129.34(6) 1_556 2_564
O2 Rb1 O2 164.49(12) 2_554 2_564
F1 Rb1 O1 92.57(6) 3_556 6_557
F1 Rb1 O1 67.33(5) 1_556 6_557
O2 Rb1 O1 67.60(8) 2_554 6_557
O2 Rb1 O1 115.66(7) 2_564 6_557
F1 Rb1 O1 67.33(5) 3_556 4_456
F1 Rb1 O1 92.57(6) 1_556 4_456
O2 Rb1 O1 115.66(7) 2_554 4_456
O2 Rb1 O1 67.60(8) 2_564 4_456
O1 Rb1 O1 48.51(9) 6_557 4_456
F1 Rb1 O1 173.86(4) 3_556 2_554
F1 Rb1 O1 114.12(6) 1_556 2_554
O2 Rb1 O1 48.30(8) 2_554 2_554
O2 Rb1 O1 116.28(8) 2_564 2_554
O1 Rb1 O1 81.29(7) 6_557 2_554
O1 Rb1 O1 107.94(5) 4_456 2_554
F1 Rb1 O1 114.12(6) 3_556 8_665
F1 Rb1 O1 173.86(4) 1_556 8_665
O2 Rb1 O1 116.28(8) 2_554 8_665
O2 Rb1 O1 48.30(8) 2_564 8_665
O1 Rb1 O1 107.94(5) 6_557 8_665
O1 Rb1 O1 81.29(7) 4_456 8_665
O1 Rb1 O1 67.98(9) 2_554 8_665
F1 Rb1 O3 66.23(6) 3_556 .
F1 Rb1 O3 66.23(6) 1_556 .
O2 Rb1 O3 93.72(6) 2_554 .
O2 Rb1 O3 93.72(6) 2_564 .
O1 Rb1 O3 133.56(6) 6_557 .
O1 Rb1 O3 133.56(6) 4_456 .
O1 Rb1 O3 118.36(7) 2_554 .
O1 Rb1 O3 118.36(7) 8_665 .
F1 Rb1 P1 90.46(4) 3_556 6_557
F1 Rb1 P1 90.46(4) 1_556 6_557
O2 Rb1 P1 89.86(6) 2_554 6_557
O2 Rb1 P1 89.86(6) 2_564 6_557
O1 Rb1 P1 27.43(4) 6_557 6_557
O1 Rb1 P1 27.43(4) 4_456 6_557
O1 Rb1 P1 83.98(5) 2_554 6_557
O1 Rb1 P1 83.98(5) 8_665 6_557
O3 Rb1 P1 152.31(6) . 6_557
F1 Rb1 O2 112.80(6) 3_556 6_557
F1 Rb1 O2 112.80(6) 1_556 6_557
O2 Rb1 O2 86.42(6) 2_554 6_557
O2 Rb1 O2 86.42(6) 2_564 6_557
O1 Rb1 O2 45.47(6) 6_557 6_557
O1 Rb1 O2 45.47(6) 4_456 6_557
O1 Rb1 O2 62.55(7) 2_554 6_557
O1 Rb1 O2 62.55(7) 8_665 6_557
O3 Rb1 O2 178.82(8) . 6_557
P1 Rb1 O2 26.51(6) 6_557 6_557
F1 Rb1 P1 153.755(19) 3_556 2_554
F1 Rb1 P1 91.05(5) 1_556 2_554
O2 Rb1 P1 25.37(6) 2_554 2_554
O2 Rb1 P1 139.36(7) 2_564 2_554
O1 Rb1 P1 80.87(6) 6_557 2_554
O1 Rb1 P1 122.04(5) 4_456 2_554
O1 Rb1 P1 25.48(4) 2_554 2_554
O1 Rb1 P1 92.02(6) 8_665 2_554
O3 Rb1 P1 100.16(5) . 2_554
P1 Rb1 P1 94.77(3) 6_557 2_554
O2 Rb1 P1 80.46(5) 6_557 2_554
O2 Rb2 F1 68.82(6) 1_554 4
O2 Rb2 F1 68.82(6) 1_554 2
F1 Rb2 F1 63.22(5) 4 2
O2 Rb2 O1 94.80(7) 1_554 2_554
F1 Rb2 O1 163.57(5) 4 2_554
F1 Rb2 O1 110.67(6) 2 2_554
O2 Rb2 O1 94.80(7) 1_554 8_665
F1 Rb2 O1 110.67(6) 4 8_665
F1 Rb2 O1 163.57(5) 2 8_665
O1 Rb2 O1 70.66(9) 2_554 8_665
O2 Rb2 O3 100.26(6) 1_554 2_554
F1 Rb2 O3 130.54(6) 4 2_554
F1 Rb2 O3 67.86(7) 2 2_554
O1 Rb2 O3 48.90(7) 2_554 2_554
O1 Rb2 O3 118.39(8) 8_665 2_554
O2 Rb2 O3 100.26(6) 1_554 2_564
F1 Rb2 O3 67.86(7) 4 2_564
F1 Rb2 O3 130.54(6) 2 2_564
O1 Rb2 O3 118.39(8) 2_554 2_564
O1 Rb2 O3 48.90(7) 8_665 2_564
O3 Rb2 O3 156.78(12) 2_554 2_564
O2 Rb2 O1 134.37(7) 1_554 .
F1 Rb2 O1 89.96(4) 4 .
F1 Rb2 O1 65.56(4) 2 .
O1 Rb2 O1 101.40(5) 2_554 .
O1 Rb2 O1 130.80(6) 8_665 .
O3 Rb2 O1 62.95(7) 2_554 .
O3 Rb2 O1 108.50(8) 2_564 .
O2 Rb2 O1 134.37(7) 1_554 7_565
F1 Rb2 O1 65.56(4) 4 7_565
F1 Rb2 O1 89.96(4) 2 7_565
O1 Rb2 O1 130.80(6) 2_554 7_565
O1 Rb2 O1 101.40(5) 8_665 7_565
O3 Rb2 O1 108.50(8) 2_554 7_565
O3 Rb2 O1 62.95(7) 2_564 7_565
O1 Rb2 O1 46.42(8) . 7_565
O2 Rb2 O3 45.06(9) 1_554 1_554
F1 Rb2 O3 106.89(5) 4 1_554
F1 Rb2 O3 106.89(5) 2 1_554
O1 Rb2 O3 58.98(6) 2_554 1_554
O1 Rb2 O3 58.98(6) 8_665 1_554
O3 Rb2 O3 93.41(6) 2_554 1_554
O3 Rb2 O3 93.41(6) 2_564 1_554
O1 Rb2 O3 156.36(4) . 1_554
O1 Rb2 O3 156.36(4) 7_565 1_554
O2 Rb2 P1 103.86(4) 1_554 2_554
F1 Rb2 P1 155.154(18) 4 2_554
F1 Rb2 P1 91.93(6) 2 2_554
O1 Rb2 P1 25.02(4) 2_554 2_554
O1 Rb2 P1 93.31(7) 8_665 2_554
O3 Rb2 P1 25.08(6) 2_554 2_554
O3 Rb2 P1 136.64(7) 2_564 2_554
O1 Rb2 P1 78.52(5) . 2_554
O1 Rb2 P1 117.26(5) 7_565 2_554
O3 Rb2 P1 79.44(3) 1_554 2_554
O2 Rb2 P1 103.86(4) 1_554 2_564
F1 Rb2 P1 91.93(6) 4 2_564
F1 Rb2 P1 155.154(18) 2 2_564
O1 Rb2 P1 93.31(7) 2_554 2_564
O1 Rb2 P1 25.02(4) 8_665 2_564
O3 Rb2 P1 136.64(7) 2_554 2_564
O3 Rb2 P1 25.08(6) 2_564 2_564
O1 Rb2 P1 117.26(5) . 2_564
O1 Rb2 P1 78.52(5) 7_565 2_564
O3 Rb2 P1 79.44(3) 1_554 2_564
P1 Rb2 P1 112.91(6) 2_554 2_564
O3 P1 O1 109.39(11) . 7_565
O3 P1 O1 109.39(11) . .
O1 P1 O1 109.28(18) 7_565 .
O3 P1 O2 110.74(19) . .
O1 P1 O2 109.01(12) 7_565 .
O1 P1 O2 109.01(12) . .
O3 P1 Rb1 170.64(14) . 6_657
O1 P1 Rb1 66.13(9) 7_565 6_657
O1 P1 Rb1 66.13(9) . 6_657
O2 P1 Rb1 78.62(14) . 6_657
O3 P1 Rb1 99.76(7) . 2_565
O1 P1 Rb1 60.32(10) 7_565 2_565
O1 P1 Rb1 150.81(10) . 2_565
O2 P1 Rb1 57.06(3) . 2_565
Rb1 P1 Rb1 85.23(3) 6_657 2_565
O3 P1 Rb1 99.76(7) . 2
O1 P1 Rb1 150.81(10) 7_565 2
O1 P1 Rb1 60.32(10) . 2
O2 P1 Rb1 57.06(3) . 2
Rb1 P1 Rb1 85.23(3) 6_657 2
Rb1 P1 Rb1 114.04(6) 2_565 2
O3 P1 Rb2 57.55(4) . 2
O1 P1 Rb2 142.69(10) 7_565 2
O1 P1 Rb2 55.66(9) . 2
O2 P1 Rb2 108.26(7) . 2
Rb1 P1 Rb2 120.53(3) 6_657 2
Rb1 P1 Rb2 149.14(4) 2_565 2
Rb1 P1 Rb2 57.32(4) 2 2
O3 P1 Rb2 57.55(4) . 2_565
O1 P1 Rb2 55.66(9) 7_565 2_565
O1 P1 Rb2 142.68(10) . 2_565
O2 P1 Rb2 108.26(7) . 2_565
Rb1 P1 Rb2 120.53(3) 6_657 2_565
Rb1 P1 Rb2 57.32(4) 2_565 2_565
Rb1 P1 Rb2 149.14(4) 2 2_565
Rb2 P1 Rb2 112.91(6) 2 2_565
O3 P1 Rb2 99.19(13) . .
O1 P1 Rb2 58.60(9) 7_565 .
O1 P1 Rb2 58.60(9) . .
O2 P1 Rb2 150.07(14) . .
Rb1 P1 Rb2 71.45(4) 6_657 .
Rb1 P1 Rb2 118.92(3) 2_565 .
Rb1 P1 Rb2 118.92(3) 2 .
Rb2 P1 Rb2 87.45(2) 2 .
Rb2 P1 Rb2 87.45(2) 2_565 .
O3 P1 Rb2 69.17(13) . 1_556
O1 P1 Rb2 124.13(9) 7_565 1_556
O1 P1 Rb2 124.13(9) . 1_556
O2 P1 Rb2 41.57(13) . 1_556
Rb1 P1 Rb2 120.19(4) 6_657 1_556
Rb1 P1 Rb2 64.97(3) 2_565 1_556
Rb1 P1 Rb2 64.97(3) 2 1_556
Rb2 P1 Rb2 86.13(2) 2 1_556
Rb2 P1 Rb2 86.13(2) 2_565 1_556
Rb2 P1 Rb2 168.36(4) . 1_556
O3 P1 Rb1 46.61(13) . .
O1 P1 Rb1 83.32(10) 7_565 .
O1 P1 Rb1 83.32(10) . .
O2 P1 Rb1 157.35(14) . .
Rb1 P1 Rb1 124.03(6) 6_657 .
Rb1 P1 Rb1 119.50(3) 2_565 .
Rb1 P1 Rb1 119.50(3) 2 .
Rb2 P1 Rb1 62.32(3) 2 .
Rb2 P1 Rb1 62.32(3) 2_565 .
Rb2 P1 Rb1 52.58(3) . .
Rb2 P1 Rb1 115.78(4) 1_556 .
O1 Ca1 O1 98.35(12) 8_665 2_554
O1 Ca1 F1 170.99(6) 8_665 .
O1 Ca1 F1 90.64(7) 2_554 .
O1 Ca1 F1 90.64(7) 8_665 3
O1 Ca1 F1 170.99(6) 2_554 3
F1 Ca1 F1 80.37(6) . 3
O1 Ca1 O3 89.83(9) 8_665 1_554
O1 Ca1 O3 89.83(9) 2_554 1_554
F1 Ca1 O3 90.77(8) . 1_554
F1 Ca1 O3 90.77(8) 3 1_554
O1 Ca1 O2 92.67(9) 8_665 6_557
O1 Ca1 O2 92.67(9) 2_554 6_557
F1 Ca1 O2 86.31(8) . 6_557
F1 Ca1 O2 86.31(8) 3 6_557
O3 Ca1 O2 176.18(12) 1_554 6_557
O1 Ca1 Rb1 133.95(7) 8_665 5_556
O1 Ca1 Rb1 56.64(7) 2_554 5_556
F1 Ca1 Rb1 51.68(4) . 5_556
F1 Ca1 Rb1 116.14(5) 3 5_556
O3 Ca1 Rb1 124.01(3) 1_554 5_556
O2 Ca1 Rb1 55.58(3) 6_557 5_556
O1 Ca1 Rb1 56.64(7) 8_665 5_566
O1 Ca1 Rb1 133.95(7) 2_554 5_566
F1 Ca1 Rb1 116.14(5) . 5_566
F1 Ca1 Rb1 51.68(4) 3 5_566
O3 Ca1 Rb1 124.01(3) 1_554 5_566
O2 Ca1 Rb1 55.58(3) 6_557 5_566
Rb1 Ca1 Rb1 110.55(6) 5_556 5_566
O1 Ca1 Rb2 122.17(6) 8_665 6_556
O1 Ca1 Rb2 122.17(6) 2_554 6_556
F1 Ca1 Rb2 51.11(2) . 6_556
F1 Ca1 Rb2 51.11(2) 3 6_556
O3 Ca1 Rb2 125.74(10) 1_554 6_556
O2 Ca1 Rb2 50.44(9) 6_557 6_556
Rb1 Ca1 Rb2 65.54(3) 5_556 6_556
Rb1 Ca1 Rb2 65.54(3) 5_566 6_556
O1 Ca1 Rb2 58.97(7) 8_665 2_564
O1 Ca1 Rb2 135.45(7) 2_554 2_564
F1 Ca1 Rb2 114.46(6) . 2_564
F1 Ca1 Rb2 50.72(4) 3 2_564
O3 Ca1 Rb2 55.67(3) 1_554 2_564
O2 Ca1 Rb2 123.54(3) 6_557 2_564
Rb1 Ca1 Rb2 164.99(3) 5_556 2_564
Rb1 Ca1 Rb2 68.41(5) 5_566 2_564
Rb2 Ca1 Rb2 101.83(3) 6_556 2_564
O1 Ca1 Rb2 135.45(7) 8_665 2_554
O1 Ca1 Rb2 58.97(7) 2_554 2_554
F1 Ca1 Rb2 50.72(4) . 2_554
F1 Ca1 Rb2 114.46(6) 3 2_554
O3 Ca1 Rb2 55.67(3) 1_554 2_554
O2 Ca1 Rb2 123.54(3) 6_557 2_554
Rb1 Ca1 Rb2 68.41(5) 5_556 2_554
Rb1 Ca1 Rb2 164.99(3) 5_566 2_554
Rb2 Ca1 Rb2 101.83(3) 6_556 2_554
Rb2 Ca1 Rb2 108.48(5) 2_564 2_554
O1 Ca1 Rb1 123.53(6) 8_665 1_554
O1 Ca1 Rb1 123.53(6) 2_554 1_554
F1 Ca1 Rb1 50.20(3) . 1_554
F1 Ca1 Rb1 50.20(3) 3 1_554
O3 Ca1 Rb1 57.93(9) 1_554 1_554
O2 Ca1 Rb1 118.25(9) 6_557 1_554
Rb1 Ca1 Rb1 101.87(2) 5_556 1_554
Rb1 Ca1 Rb1 101.87(2) 5_566 1_554
Rb2 Ca1 Rb1 67.81(3) 6_556 1_554
Rb2 Ca1 Rb1 64.57(3) 2_564 1_554
Rb2 Ca1 Rb1 64.57(3) 2_554 1_554
Ca1 F1 Ca1 180.00(4) 5 .
Ca1 F1 Rb2 90.32(4) 5 6_556
Ca1 F1 Rb2 89.68(4) . 6_556
Ca1 F1 Rb2 89.68(4) 5 2_554
Ca1 F1 Rb2 90.32(4) . 2_554
Rb2 F1 Rb2 180.0 6_556 2_554
Ca1 F1 Rb1 88.78(6) 5 1_554
Ca1 F1 Rb1 91.22(5) . 1_554
Rb2 F1 Rb1 92.33(3) 6_556 1_554
Rb2 F1 Rb1 87.67(3) 2_554 1_554
Ca1 F1 Rb1 91.22(6) 5 5_556
Ca1 F1 Rb1 88.78(5) . 5_556
Rb2 F1 Rb1 87.67(3) 6_556 5_556
Rb2 F1 Rb1 92.33(3) 2_554 5_556
Rb1 F1 Rb1 180.000(16) 1_554 5_556
P1 O1 Ca1 170.86(13) . 2
P1 O1 Rb2 99.31(11) . 2
Ca1 O1 Rb2 89.31(8) 2 2
P1 O1 Rb1 86.44(10) . 6_657
Ca1 O1 Rb1 84.48(7) 2 6_657
Rb2 O1 Rb1 166.03(8) 2 6_657
P1 O1 Rb1 94.20(11) . 2
Ca1 O1 Rb1 86.12(8) 2 2
Rb2 O1 Rb1 68.33(6) 2 2
Rb1 O1 Rb1 98.71(7) 6_657 2
P1 O1 Rb2 97.04(11) . .
Ca1 O1 Rb2 82.88(8) 2 .
Rb2 O1 Rb2 109.07(7) 2 .
Rb1 O1 Rb2 82.61(6) 6_657 .
Rb1 O1 Rb2 168.75(7) 2 .
P1 O2 Ca1 153.6(2) . 6_657
P1 O2 Rb2 117.22(17) . 1_556
Ca1 O2 Rb2 89.19(12) 6_657 1_556
P1 O2 Rb1 97.57(6) . 2_565
Ca1 O2 Rb1 83.97(6) 6_657 2_565
Rb2 O2 Rb1 85.06(7) 1_556 2_565
P1 O2 Rb1 97.57(6) . 2
Ca1 O2 Rb1 83.97(6) 6_657 2
Rb2 O2 Rb1 85.06(7) 1_556 2
Rb1 O2 Rb1 164.49(12) 2_565 2
P1 O2 Rb1 74.87(14) . 6_657
Ca1 O2 Rb1 78.72(10) 6_657 6_657
Rb2 O2 Rb1 167.91(11) 1_556 6_657
Rb1 O2 Rb1 93.58(6) 2_565 6_657
Rb1 O2 Rb1 93.58(6) 2 6_657
P1 O3 Ca1 163.5(2) . 1_556
P1 O3 Rb2 97.37(6) . 2
Ca1 O3 Rb2 85.47(6) 1_556 2
P1 O3 Rb2 97.37(6) . 2_565
Ca1 O3 Rb2 85.47(6) 1_556 2_565
Rb2 O3 Rb2 156.78(12) 2 2_565
P1 O3 Rb1 112.79(16) . .
Ca1 O3 Rb1 83.72(11) 1_556 .
Rb2 O3 Rb1 78.89(6) 2 .
Rb2 O3 Rb1 78.89(6) 2_565 .
P1 O3 Rb2 86.98(14) . 1_556
Ca1 O3 Rb2 76.51(10) 1_556 1_556
Rb2 O3 Rb2 99.30(6) 2 1_556
Rb2 O3 Rb2 99.30(6) 2_565 1_556
Rb1 O3 Rb2 160.23(10) . 1_556

loop_
_geom_bond_atom_site_label_1
_geom_bond_atom_site_label_2
_geom_bond_distance
_geom_bond_site_symmetry_2
Rb1 F1 2.8498(15) 3_556
Rb1 F1 2.8498(15) 1_556
Rb1 O2 3.013(2) 2_554
Rb1 O2 3.013(2) 2_564
Rb1 O1 3.048(3) 6_557
Rb1 O1 3.048(3) 4_456
Rb1 O1 3.100(3) 2_554
Rb1 O1 3.100(3) 8_665
Rb1 O3 3.162(4) .
Rb1 P1 3.326(2) 6_557
Rb1 O2 3.378(4) 6_557
Rb1 P1 3.558(2) 2_554
Rb2 O2 2.821(4) 1_554
Rb2 F1 2.8475(16) 4
Rb2 F1 2.8475(16) 2
Rb2 O1 2.997(3) 2_554
Rb2 O1 2.997(3) 8_665
Rb2 O3 3.047(2) 2_554
Rb2 O3 3.047(2) 2_564
Rb2 O1 3.177(3) .
Rb2 O1 3.177(3) 7_565
Rb2 O3 3.539(4) 1_554
Rb2 P1 3.582(2) 2_554
Rb2 P1 3.582(2) 2_564
P1 O3 1.531(3) .
P1 O1 1.535(2) 7_565
P1 O1 1.535(2) .
P1 O2 1.538(3) .
P1 Rb1 3.326(2) 6_657
P1 Rb1 3.558(2) 2_565
P1 Rb1 3.558(2) 2
P1 Rb2 3.582(2) 2
P1 Rb2 3.582(2) 2_565
P1 Rb2 3.781(3) 1_556
Ca1 O1 2.290(2) 8_665
Ca1 O1 2.290(2) 2_554
Ca1 F1 2.3131(12) .
Ca1 F1 2.3131(12) 3
Ca1 O3 2.315(3) 1_554
Ca1 O2 2.370(3) 6_557
Ca1 Rb1 3.632(2) 5_556
Ca1 Rb1 3.632(2) 5_566
Ca1 Rb2 3.659(2) 6_556
Ca1 Rb2 3.679(2) 2_564
Ca1 Rb2 3.6786(19) 2_554
Ca1 Rb1 3.709(3) 1_554
F1 Ca1 2.3130(12) 5
F1 Rb2 2.8475(16) 6_556
F1 Rb2 2.8475(16) 2_554
F1 Rb1 2.8499(15) 1_554
F1 Rb1 2.8499(15) 5_556
O1 Ca1 2.290(2) 2
O1 Rb2 2.997(2) 2
O1 Rb1 3.048(3) 6_657
O1 Rb1 3.100(3) 2
O2 Ca1 2.370(3) 6_657
O2 Rb2 2.821(4) 1_556
O2 Rb1 3.013(2) 2_565
O2 Rb1 3.013(2) 2
O2 Rb1 3.378(4) 6_657
O3 Ca1 2.315(3) 1_556
O3 Rb2 3.047(2) 2
O3 Rb2 3.047(2) 2_565
O3 Rb2 3.539(4) 1_556
